data_4033422
loop_
_publ_author_name
'Gramage-Doria, Rafael'
'Achelle, Sylvain'
'Bruneau, Christian'
'Robin-le Guen, Fran\,coise'
'Dorcet, Vincent'
'Roisnel, Thierry'

_publ_section_title
;
 Ruthenium(II)-Catalyzed C-H (Hetero)Arylation of Alkenylic 1,n-Diazines
 (n = 2, 3, and 4): Scope, Mechanism, and Application in Tandem
 Hydrogenations.
;
_journal_issue 3
_journal_name_full 'The Journal of organic chemistry'
_journal_page_first 1462
_journal_page_last 1477
_journal_paper_doi 10.1021/acs.joc.7b03024
_journal_volume 83
_journal_year 2018
_chemical_compound_source 'synthesis as described'
_chemical_formula_moiety 'C36 H32 N2 S4'
_chemical_formula_sum 'C36 H32 N2 S4'
_chemical_formula_weight 620.87
_space_group_crystal_system triclinic
_space_group_IT_number 2
_space_group_name_Hall '-P 1'
_space_group_name_H-M_alt 'P -1'
_symmetry_space_group_name_Hall '-P 1'
_symmetry_space_group_name_H-M 'P -1'
_atom_sites_solution_hydrogens geom
_cell_angle_alpha 77.608(3)
_cell_angle_beta 82.915(3)
_cell_angle_gamma 71.874(3)
_cell_formula_units_Z 2
_cell_length_a 8.5778(6)
_cell_length_b 13.4422(10)
_cell_length_c 14.8404(12)
_cell_measurement_reflns_used 8922
_cell_measurement_temperature 150(2)
_cell_measurement_theta_max 27.48
_cell_measurement_theta_min 2.69
_cell_measurement_wavelength 0.71073
_cell_volume 1585.4(2)
_computing_cell_refinement 'APEX3 (Bruker, 2015); SAINT (Bruker, 2014)'
_computing_data_collection 'SAINT (Bruker, 2014)'
_computing_data_reduction 'SAINT (Bruker, 2014)'
_computing_molecular_graphics 'SXGRAPH (Farrugia, 1999), Mercury (CSD, 2014)'
_computing_publication_material 'CRYSCALC (T. Roisnel, local program, 2016)'
_computing_structure_refinement 'SHELXL-2016/6 (Sheldrick, 2016)'
_computing_structure_solution 'SHELXT (Sheldrick, 2015)'
_diffrn_ambient_temperature 150(2)
_diffrn_detector '(CMOS) PHOTON 100'
_diffrn_measured_fraction_theta_full 0.998
_diffrn_measured_fraction_theta_max 0.996
_diffrn_measurement_device_type 'D8 VENTURE Bruker AXS'
_diffrn_measurement_method 'rotation images'
_diffrn_radiation_monochromator 'multilayer monochromator'
_diffrn_radiation_probe x-ray
_diffrn_radiation_source 'Incoatec microfocus sealed tube'
_diffrn_radiation_type MoK\a
_diffrn_radiation_wavelength 0.71073
_diffrn_reflns_av_R_equivalents 0.0784
_diffrn_reflns_av_unetI/netI 0.0566
_diffrn_reflns_limit_h_max 11
_diffrn_reflns_limit_h_min -10
_diffrn_reflns_limit_k_max 17
_diffrn_reflns_limit_k_min -17
_diffrn_reflns_limit_l_max 19
_diffrn_reflns_limit_l_min -19
_diffrn_reflns_number 34382
_diffrn_reflns_theta_full 25.242
_diffrn_reflns_theta_max 27.485
_diffrn_reflns_theta_min 2.946
_exptl_absorpt_coefficient_mu 0.328
_exptl_absorpt_correction_T_max 0.930
_exptl_absorpt_correction_T_min 0.805
_exptl_absorpt_correction_type multi-scan
_exptl_absorpt_process_details
;
  [Sheldrick, G.M. (2014). SADABS Bruker AXS Inc., Madison, Wisconsin, USA]
;
_exptl_crystal_colour yellow
_exptl_crystal_density_diffrn 1.301
_exptl_crystal_description prism
_exptl_crystal_F_000 652
_exptl_crystal_size_max 0.600
_exptl_crystal_size_mid 0.350
_exptl_crystal_size_min 0.220
_refine_diff_density_max 0.448
_refine_diff_density_min -0.482
_refine_diff_density_rms 0.054
_refine_ls_extinction_method none
_refine_ls_goodness_of_fit_ref 1.019
_refine_ls_hydrogen_treatment constr
_refine_ls_matrix_type full
_refine_ls_number_parameters 383
_refine_ls_number_reflns 7248
_refine_ls_number_restraints 0
_refine_ls_restrained_S_all 1.019
_refine_ls_R_factor_all 0.0737
_refine_ls_R_factor_gt 0.0459
_refine_ls_shift/su_max 0.002
_refine_ls_shift/su_mean 0.000
_refine_ls_structure_factor_coef Fsqd
_refine_ls_weighting_details 'w=1/[\s^2^(Fo^2^)+(0.0420P)^2^+0.8501P] where P=(Fo^2^+2Fc^2^)/3'
_refine_ls_weighting_scheme calc
_refine_ls_wR_factor_gt 0.1008
_refine_ls_wR_factor_ref 0.1119
_reflns_number_gt 5331
_reflns_number_total 7248
_reflns_threshold_expression >2sigma(I)
_cod_data_source_file jo7b03024_si_007.cif
_cod_data_source_block RGA323
_cod_depositor_comments 'Adding full bibliography for 4033418--4033425.cif.'
_cod_database_code 4033422

loop_
_space_group_symop_operation_xyz
'x, y, z'
'-x, -y, -z'

loop_
_atom_site_label
_atom_site_type_symbol
_atom_site_fract_x
_atom_site_fract_y
_atom_site_fract_z
_atom_site_U_iso_or_equiv
_atom_site_adp_type
_atom_site_occupancy
_atom_site_site_symmetry_order
_atom_site_calc_flag
_atom_site_refinement_flags_posn
_atom_site_refinement_flags_adp
C1 C 0.7815(3) 0.46849(16) 0.59095(14) 0.0272(5) Uani 1 1 d . .
H1 H 0.802797 0.440082 0.654089 0.033 Uiso 1 1 calc R U
C2 C 0.6290(2) 0.59854(15) 0.48473(13) 0.0220(4) Uani 1 1 d . .
C3 C 0.7205(2) 0.54632(15) 0.41566(13) 0.0230(4) Uani 1 1 d . .
H3 H 0.697186 0.573871 0.352667 0.028 Uiso 1 1 calc R U
C4 C 0.8472(2) 0.45271(15) 0.44023(13) 0.0205(4) Uani 1 1 d . .
C5 C 0.4904(3) 0.69603(15) 0.46698(14) 0.0240(4) Uani 1 1 d . .
H5 H 0.403518 0.703674 0.513693 0.029 Uiso 1 1 calc R U
C6 C 0.4706(2) 0.77646(15) 0.39253(14) 0.0240(4) Uani 1 1 d . .
C7 C 0.6034(2) 0.78705(15) 0.31995(14) 0.0229(4) Uani 1 1 d . .
C8 C 0.7617(3) 0.77561(15) 0.34236(15) 0.0263(4) Uani 1 1 d . .
H8 H 0.786719 0.757730 0.405489 0.032 Uiso 1 1 calc R U
C9 C 0.8837(3) 0.78971(17) 0.27460(15) 0.0291(5) Uani 1 1 d . .
H9 H 0.991252 0.780362 0.291654 0.035 Uiso 1 1 calc R U
C10 C 0.8491(2) 0.81755(16) 0.18151(15) 0.0270(4) Uani 1 1 d . .
C11 C 0.6920(3) 0.82772(17) 0.15869(15) 0.0284(5) Uani 1 1 d . .
H11 H 0.666989 0.845256 0.095563 0.034 Uiso 1 1 calc R U
C12 C 0.5721(3) 0.81277(17) 0.22618(15) 0.0285(5) Uani 1 1 d . .
H12 H 0.465651 0.820058 0.208756 0.034 Uiso 1 1 calc R U
C13 C 1.1487(4) 0.8615(3) 0.1468(2) 0.0709(11) Uani 1 1 d . .
H13A H 1.099170 0.916954 0.183927 0.106 Uiso 1 1 calc R U
H13B H 1.229279 0.883649 0.100611 0.106 Uiso 1 1 calc R U
H13C H 1.203534 0.794823 0.187194 0.106 Uiso 1 1 calc R U
C14 C 0.3108(3) 0.86207(15) 0.38277(13) 0.0235(4) Uani 1 1 d . .
C15 C 0.1638(3) 0.84213(15) 0.41899(14) 0.0244(4) Uani 1 1 d . .
H15 H 0.165681 0.772035 0.449554 0.029 Uiso 1 1 calc R U
C16 C 0.0148(3) 0.92111(16) 0.41190(14) 0.0256(4) Uani 1 1 d . .
H16 H -0.083182 0.904854 0.438081 0.031 Uiso 1 1 calc R U
C17 C 0.0077(3) 1.02429(15) 0.36662(13) 0.0246(4) Uani 1 1 d . .
C18 C 0.1544(3) 1.04606(16) 0.33100(15) 0.0284(5) Uani 1 1 d . .
H18 H 0.152353 1.116487 0.301398 0.034 Uiso 1 1 calc R U
C19 C 0.3025(3) 0.96671(16) 0.33818(14) 0.0275(5) Uani 1 1 d . .
H19 H 0.400572 0.983184 0.312498 0.033 Uiso 1 1 calc R U
C20 C -0.3317(3) 1.07004(19) 0.40219(17) 0.0382(5) Uani 1 1 d . .
H20A H -0.330352 1.013311 0.369959 0.057 Uiso 1 1 calc R U
H20B H -0.439384 1.123890 0.397959 0.057 Uiso 1 1 calc R U
H20C H -0.310632 1.039795 0.467309 0.057 Uiso 1 1 calc R U
C21 C 0.9609(2) 0.39143(15) 0.37580(14) 0.0229(4) Uani 1 1 d . .
H21 H 1.055484 0.340266 0.402385 0.028 Uiso 1 1 calc R U
C22 C 0.9522(2) 0.39626(14) 0.28502(13) 0.0216(4) Uani 1 1 d . .
C23 C 0.8065(2) 0.45875(15) 0.23042(13) 0.0209(4) Uani 1 1 d . .
C24 C 0.6568(2) 0.43772(16) 0.25103(14) 0.0239(4) Uani 1 1 d . .
H24 H 0.643754 0.386352 0.304093 0.029 Uiso 1 1 calc R U
C25 C 0.5258(2) 0.48998(16) 0.19594(14) 0.0260(4) Uani 1 1 d . .
H25 H 0.424222 0.474185 0.211362 0.031 Uiso 1 1 calc R U
C26 C 0.5424(2) 0.56550(16) 0.11811(14) 0.0254(4) Uani 1 1 d . .
C27 C 0.6906(3) 0.58939(17) 0.09833(15) 0.0310(5) Uani 1 1 d . .
H27 H 0.702317 0.642801 0.046701 0.037 Uiso 1 1 calc R U
C28 C 0.8207(3) 0.53608(16) 0.15317(15) 0.0291(5) Uani 1 1 d . .
H28 H 0.922059 0.552327 0.138046 0.035 Uiso 1 1 calc R U
C29 C 0.2358(3) 0.5649(2) 0.07759(19) 0.0465(7) Uani 1 1 d . .
H29A H 0.287050 0.488093 0.081613 0.070 Uiso 1 1 calc R U
H29B H 0.149752 0.590038 0.033318 0.070 Uiso 1 1 calc R U
H29C H 0.187343 0.579271 0.138531 0.070 Uiso 1 1 calc R U
C30 C 1.0923(2) 0.33153(14) 0.23246(13) 0.0213(4) Uani 1 1 d . .
C31 C 1.2547(2) 0.30838(15) 0.25456(14) 0.0238(4) Uani 1 1 d . .
H31 H 1.277581 0.337102 0.302882 0.029 Uiso 1 1 calc R U
C32 C 1.3837(3) 0.24429(15) 0.20756(14) 0.0252(4) Uani 1 1 d . .
H32 H 1.493445 0.230623 0.223334 0.030 Uiso 1 1 calc R U
C33 C 1.3530(3) 0.19986(15) 0.13726(14) 0.0255(4) Uani 1 1 d . .
C34 C 1.1913(3) 0.22380(16) 0.11418(14) 0.0274(5) Uani 1 1 d . .
H34 H 1.168366 0.194391 0.066328 0.033 Uiso 1 1 calc R U
C35 C 1.0640(3) 0.28935(16) 0.15947(13) 0.0249(4) Uani 1 1 d . .
H35 H 0.955188 0.306306 0.140998 0.030 Uiso 1 1 calc R U
C36 C 1.6927(3) 0.1068(2) 0.12147(17) 0.0425(6) Uani 1 1 d . .
H36A H 1.704985 0.178492 0.111916 0.064 Uiso 1 1 calc R U
H36B H 1.785701 0.061165 0.089805 0.064 Uiso 1 1 calc R U
H36C H 1.690070 0.076922 0.187764 0.064 Uiso 1 1 calc R U
N1 N 0.6581(2) 0.55828(13) 0.57479(11) 0.0260(4) Uani 1 1 d . .
N2 N 0.8785(2) 0.41357(13) 0.53039(11) 0.0237(4) Uani 1 1 d . .
S1 S 0.99206(7) 0.84165(6) 0.08989(4) 0.04058(16) Uani 1 1 d . .
S2 S -0.17518(7) 1.13074(4) 0.34970(4) 0.03324(14) Uani 1 1 d . .
S3 S 0.38825(7) 0.63309(5) 0.03979(5) 0.04268(17) Uani 1 1 d . .
S4 S 1.50483(7) 0.11388(5) 0.07557(4) 0.03683(15) Uani 1 1 d . .

loop_
_atom_site_aniso_label
_atom_site_aniso_U_11
_atom_site_aniso_U_22
_atom_site_aniso_U_33
_atom_site_aniso_U_23
_atom_site_aniso_U_13
_atom_site_aniso_U_12
C1 0.0368(12) 0.0238(10) 0.0185(10) 0.0007(8) -0.0057(9) -0.0071(9)
C2 0.0274(10) 0.0181(9) 0.0221(10) -0.0002(8) -0.0048(8) -0.0100(8)
C3 0.0309(11) 0.0182(9) 0.0199(10) -0.0005(8) -0.0077(8) -0.0069(8)
C4 0.0237(10) 0.0189(9) 0.0212(10) -0.0006(7) -0.0042(8) -0.0106(8)
C5 0.0286(11) 0.0213(10) 0.0219(10) -0.0056(8) -0.0013(8) -0.0061(8)
C6 0.0291(11) 0.0197(10) 0.0251(10) -0.0048(8) -0.0059(8) -0.0080(8)
C7 0.0272(10) 0.0155(9) 0.0257(10) -0.0030(8) -0.0061(8) -0.0047(8)
C8 0.0324(11) 0.0218(10) 0.0268(11) -0.0028(8) -0.0097(9) -0.0091(9)
C9 0.0230(10) 0.0326(11) 0.0352(12) -0.0111(9) -0.0106(9) -0.0067(9)
C10 0.0224(10) 0.0287(11) 0.0310(11) -0.0132(9) -0.0005(9) -0.0046(8)
C11 0.0274(11) 0.0340(11) 0.0229(11) -0.0051(9) -0.0056(9) -0.0060(9)
C12 0.0240(11) 0.0322(11) 0.0291(11) -0.0031(9) -0.0083(9) -0.0073(9)
C13 0.0458(17) 0.151(3) 0.0451(17) -0.0398(19) 0.0109(13) -0.062(2)
C14 0.0304(11) 0.0186(9) 0.0219(10) -0.0036(8) -0.0067(8) -0.0059(8)
C15 0.0327(11) 0.0173(9) 0.0245(10) -0.0020(8) -0.0056(9) -0.0090(8)
C16 0.0296(11) 0.0239(10) 0.0255(11) -0.0053(8) -0.0040(9) -0.0093(8)
C17 0.0315(11) 0.0205(10) 0.0204(10) -0.0063(8) -0.0081(8) -0.0015(8)
C18 0.0371(12) 0.0173(10) 0.0279(11) 0.0015(8) -0.0049(9) -0.0066(9)
C19 0.0306(11) 0.0229(10) 0.0287(11) 0.0000(8) -0.0051(9) -0.0096(9)
C20 0.0326(12) 0.0396(13) 0.0386(13) -0.0098(11) -0.0057(10) -0.0021(10)
C21 0.0250(10) 0.0174(9) 0.0255(10) -0.0008(8) -0.0066(8) -0.0052(8)
C22 0.0246(10) 0.0159(9) 0.0243(10) 0.0008(8) -0.0033(8) -0.0083(8)
C23 0.0240(10) 0.0179(9) 0.0208(10) -0.0034(7) -0.0029(8) -0.0058(8)
C24 0.0274(11) 0.0235(10) 0.0202(10) -0.0002(8) 0.0012(8) -0.0102(8)
C25 0.0224(10) 0.0291(11) 0.0263(11) -0.0009(8) 0.0017(8) -0.0113(8)
C26 0.0208(10) 0.0235(10) 0.0284(11) -0.0015(8) -0.0050(8) -0.0023(8)
C27 0.0292(11) 0.0285(11) 0.0313(12) 0.0103(9) -0.0050(9) -0.0121(9)
C28 0.0248(11) 0.0297(11) 0.0312(12) 0.0058(9) -0.0032(9) -0.0131(9)
C29 0.0269(12) 0.0618(17) 0.0488(16) 0.0054(13) -0.0120(11) -0.0171(12)
C30 0.0257(10) 0.0159(9) 0.0209(10) 0.0012(7) -0.0034(8) -0.0065(8)
C31 0.0297(11) 0.0180(9) 0.0236(10) -0.0017(8) -0.0061(8) -0.0068(8)
C32 0.0265(11) 0.0201(10) 0.0267(11) -0.0004(8) -0.0051(8) -0.0051(8)
C33 0.0328(11) 0.0201(10) 0.0193(10) 0.0001(8) 0.0001(8) -0.0051(8)
C34 0.0362(12) 0.0290(11) 0.0173(10) -0.0031(8) -0.0035(9) -0.0101(9)
C35 0.0276(11) 0.0279(11) 0.0185(10) 0.0008(8) -0.0058(8) -0.0092(9)
C36 0.0345(13) 0.0495(15) 0.0320(13) -0.0086(11) -0.0045(10) 0.0056(11)
N1 0.0332(10) 0.0223(9) 0.0207(9) 0.0000(7) -0.0026(7) -0.0080(7)
N2 0.0298(9) 0.0192(8) 0.0209(9) 0.0011(7) -0.0064(7) -0.0071(7)
S1 0.0260(3) 0.0681(4) 0.0331(3) -0.0240(3) 0.0043(2) -0.0141(3)
S2 0.0356(3) 0.0254(3) 0.0330(3) -0.0028(2) -0.0104(2) 0.0006(2)
S3 0.0255(3) 0.0447(4) 0.0480(4) 0.0163(3) -0.0131(3) -0.0089(3)
S4 0.0398(3) 0.0375(3) 0.0277(3) -0.0121(2) -0.0025(2) 0.0006(3)

loop_
_atom_type_symbol
_atom_type_description
_atom_type_scat_dispersion_real
_atom_type_scat_dispersion_imag
_atom_type_scat_source
C C 0.0033 0.0016 'International Tables Vol C Tables 4.2.6.8 and 6.1.1.4'
H H 0.0000 0.0000 'International Tables Vol C Tables 4.2.6.8 and 6.1.1.4'
N N 0.0061 0.0033 'International Tables Vol C Tables 4.2.6.8 and 6.1.1.4'
S S 0.1246 0.1234 'International Tables Vol C Tables 4.2.6.8 and 6.1.1.4'

loop_
_geom_angle_atom_site_label_1
_geom_angle_atom_site_label_2
_geom_angle_atom_site_label_3
_geom_angle
N2 C1 N1 128.53(18)
N2 C1 H1 115.7
N1 C1 H1 115.7
N1 C2 C3 120.96(18)
N1 C2 C5 115.43(17)
C3 C2 C5 123.52(17)
C2 C3 C4 118.94(18)
C2 C3 H3 120.5
C4 C3 H3 120.5
N2 C4 C3 120.07(18)
N2 C4 C21 114.09(17)
C3 C4 C21 125.78(18)
C6 C5 C2 128.36(19)
C6 C5 H5 115.8
C2 C5 H5 115.8
C5 C6 C7 123.41(18)
C5 C6 C14 119.63(19)
C7 C6 C14 116.93(17)
C8 C7 C12 117.38(19)
C8 C7 C6 121.59(18)
C12 C7 C6 120.99(18)
C9 C8 C7 121.50(19)
C9 C8 H8 119.3
C7 C8 H8 119.3
C8 C9 C10 120.26(18)
C8 C9 H9 119.9
C10 C9 H9 119.9
C11 C10 C9 118.47(19)
C11 C10 S1 117.24(16)
C9 C10 S1 124.29(16)
C12 C11 C10 120.90(19)
C12 C11 H11 119.6
C10 C11 H11 119.6
C11 C12 C7 121.47(19)
C11 C12 H12 119.3
C7 C12 H12 119.3
S1 C13 H13A 109.5
S1 C13 H13B 109.5
H13A C13 H13B 109.5
S1 C13 H13C 109.5
H13A C13 H13C 109.5
H13B C13 H13C 109.5
C15 C14 C19 117.13(18)
C15 C14 C6 121.36(17)
C19 C14 C6 121.50(19)
C16 C15 C14 122.06(18)
C16 C15 H15 119.0
C14 C15 H15 119.0
C15 C16 C17 120.34(19)
C15 C16 H16 119.8
C17 C16 H16 119.8
C16 C17 C18 118.34(19)
C16 C17 S2 124.62(17)
C18 C17 S2 117.04(15)
C19 C18 C17 120.92(19)
C19 C18 H18 119.5
C17 C18 H18 119.5
C18 C19 C14 121.2(2)
C18 C19 H19 119.4
C14 C19 H19 119.4
S2 C20 H20A 109.5
S2 C20 H20B 109.5
H20A C20 H20B 109.5
S2 C20 H20C 109.5
H20A C20 H20C 109.5
H20B C20 H20C 109.5
C22 C21 C4 130.17(18)
C22 C21 H21 114.9
C4 C21 H21 114.9
C21 C22 C30 119.86(17)
C21 C22 C23 125.12(18)
C30 C22 C23 114.95(17)
C24 C23 C28 117.95(18)
C24 C23 C22 121.51(17)
C28 C23 C22 120.42(18)
C23 C24 C25 121.32(18)
C23 C24 H24 119.3
C25 C24 H24 119.3
C24 C25 C26 120.23(18)
C24 C25 H25 119.9
C26 C25 H25 119.9
C27 C26 C25 118.88(18)
C27 C26 S3 116.53(16)
C25 C26 S3 124.58(16)
C28 C27 C26 120.36(19)
C28 C27 H27 119.8
C26 C27 H27 119.8
C27 C28 C23 121.21(19)
C27 C28 H28 119.4
C23 C28 H28 119.4
S3 C29 H29A 109.5
S3 C29 H29B 109.5
H29A C29 H29B 109.5
S3 C29 H29C 109.5
H29A C29 H29C 109.5
H29B C29 H29C 109.5
C31 C30 C35 117.50(18)
C31 C30 C22 122.02(17)
C35 C30 C22 120.47(18)
C32 C31 C30 121.50(19)
C32 C31 H31 119.3
C30 C31 H31 119.3
C31 C32 C33 120.31(19)
C31 C32 H32 119.8
C33 C32 H32 119.8
C34 C33 C32 118.39(19)
C34 C33 S4 117.02(16)
C32 C33 S4 124.58(17)
C35 C34 C33 121.14(19)
C35 C34 H34 119.4
C33 C34 H34 119.4
C34 C35 C30 121.09(19)
C34 C35 H35 119.5
C30 C35 H35 119.5
S4 C36 H36A 109.5
S4 C36 H36B 109.5
H36A C36 H36B 109.5
S4 C36 H36C 109.5
H36A C36 H36C 109.5
H36B C36 H36C 109.5
C1 N1 C2 115.39(17)
C1 N2 C4 116.07(17)
C10 S1 C13 102.94(12)
C17 S2 C20 103.07(11)
C26 S3 C29 102.54(11)
C33 S4 C36 103.64(11)

loop_
_geom_bond_atom_site_label_1
_geom_bond_atom_site_label_2
_geom_bond_distance
C1 N2 1.328(3)
C1 N1 1.334(3)
C1 H1 0.9500
C2 N1 1.352(2)
C2 C3 1.388(3)
C2 C5 1.470(3)
C3 C4 1.396(3)
C3 H3 0.9500
C4 N2 1.356(2)
C4 C21 1.467(3)
C5 C6 1.356(3)
C5 H5 0.9500
C6 C7 1.487(3)
C6 C14 1.490(3)
C7 C8 1.391(3)
C7 C12 1.399(3)
C8 C9 1.387(3)
C8 H8 0.9500
C9 C10 1.395(3)
C9 H9 0.9500
C10 C11 1.389(3)
C10 S1 1.762(2)
C11 C12 1.374(3)
C11 H11 0.9500
C12 H12 0.9500
C13 S1 1.786(3)
C13 H13A 0.9800
C13 H13B 0.9800
C13 H13C 0.9800
C14 C15 1.391(3)
C14 C19 1.404(3)
C15 C16 1.383(3)
C15 H15 0.9500
C16 C17 1.391(3)
C16 H16 0.9500
C17 C18 1.396(3)
C17 S2 1.766(2)
C18 C19 1.380(3)
C18 H18 0.9500
C19 H19 0.9500
C20 S2 1.796(3)
C20 H20A 0.9800
C20 H20B 0.9800
C20 H20C 0.9800
C21 C22 1.345(3)
C21 H21 0.9500
C22 C30 1.490(3)
C22 C23 1.493(3)
C23 C24 1.383(3)
C23 C28 1.394(3)
C24 C25 1.383(3)
C24 H24 0.9500
C25 C26 1.389(3)
C25 H25 0.9500
C26 C27 1.388(3)
C26 S3 1.762(2)
C27 C28 1.378(3)
C27 H27 0.9500
C28 H28 0.9500
C29 S3 1.791(2)
C29 H29A 0.9800
C29 H29B 0.9800
C29 H29C 0.9800
C30 C31 1.394(3)
C30 C35 1.403(3)
C31 C32 1.388(3)
C31 H31 0.9500
C32 C33 1.396(3)
C32 H32 0.9500
C33 C34 1.392(3)
C33 S4 1.759(2)
C34 C35 1.377(3)
C34 H34 0.9500
C35 H35 0.9500
C36 S4 1.794(3)
C36 H36A 0.9800
C36 H36B 0.9800
C36 H36C 0.9800

loop_
_geom_torsion_atom_site_label_1
_geom_torsion_atom_site_label_2
_geom_torsion_atom_site_label_3
_geom_torsion_atom_site_label_4
_geom_torsion
N1 C2 C3 C4 -2.0(3)
C5 C2 C3 C4 -178.42(18)
C2 C3 C4 N2 0.6(3)
C2 C3 C4 C21 -176.33(18)
N1 C2 C5 C6 150.2(2)
C3 C2 C5 C6 -33.2(3)
C2 C5 C6 C7 -9.9(3)
C2 C5 C6 C14 172.42(18)
C5 C6 C7 C8 -46.6(3)
C14 C6 C7 C8 131.14(19)
C5 C6 C7 C12 135.7(2)
C14 C6 C7 C12 -46.6(3)
C12 C7 C8 C9 0.4(3)
C6 C7 C8 C9 -177.39(18)
C7 C8 C9 C10 1.0(3)
C8 C9 C10 C11 -1.8(3)
C8 C9 C10 S1 177.90(16)
C9 C10 C11 C12 1.2(3)
S1 C10 C11 C12 -178.45(17)
C10 C11 C12 C7 0.1(3)
C8 C7 C12 C11 -0.9(3)
C6 C7 C12 C11 176.87(19)
C5 C6 C14 C15 -29.7(3)
C7 C6 C14 C15 152.51(18)
C5 C6 C14 C19 149.1(2)
C7 C6 C14 C19 -28.7(3)
C19 C14 C15 C16 0.0(3)
C6 C14 C15 C16 178.87(18)
C14 C15 C16 C17 0.7(3)
C15 C16 C17 C18 -1.6(3)
C15 C16 C17 S2 177.80(15)
C16 C17 C18 C19 1.8(3)
S2 C17 C18 C19 -177.68(16)
C17 C18 C19 C14 -1.0(3)
C15 C14 C19 C18 0.1(3)
C6 C14 C19 C18 -178.71(19)
N2 C4 C21 C22 168.2(2)
C3 C4 C21 C22 -14.7(3)
C4 C21 C22 C30 174.48(18)
C4 C21 C22 C23 -8.8(3)
C21 C22 C23 C24 -61.6(3)
C30 C22 C23 C24 115.3(2)
C21 C22 C23 C28 122.4(2)
C30 C22 C23 C28 -60.7(2)
C28 C23 C24 C25 1.3(3)
C22 C23 C24 C25 -174.82(19)
C23 C24 C25 C26 -0.1(3)
C24 C25 C26 C27 -1.7(3)
C24 C25 C26 S3 177.08(16)
C25 C26 C27 C28 2.4(3)
S3 C26 C27 C28 -176.52(18)
C26 C27 C28 C23 -1.2(3)
C24 C23 C28 C27 -0.6(3)
C22 C23 C28 C27 175.5(2)
C21 C22 C30 C31 -32.3(3)
C23 C22 C30 C31 150.63(18)
C21 C22 C30 C35 146.16(19)
C23 C22 C30 C35 -30.9(2)
C35 C30 C31 C32 -1.3(3)
C22 C30 C31 C32 177.29(18)
C30 C31 C32 C33 -1.0(3)
C31 C32 C33 C34 1.7(3)
C31 C32 C33 S4 -177.68(15)
C32 C33 C34 C35 -0.2(3)
S4 C33 C34 C35 179.22(16)
C33 C34 C35 C30 -2.1(3)
C31 C30 C35 C34 2.8(3)
C22 C30 C35 C34 -175.80(18)
N2 C1 N1 C2 -0.3(3)
C3 C2 N1 C1 1.8(3)
C5 C2 N1 C1 178.54(17)
N1 C1 N2 C4 -1.0(3)
C3 C4 N2 C1 0.8(3)
C21 C4 N2 C1 178.07(17)
C11 C10 S1 C13 162.7(2)
C9 C10 S1 C13 -16.9(2)
C16 C17 S2 C20 -0.7(2)
C18 C17 S2 C20 178.75(17)
C27 C26 S3 C29 170.46(19)
C25 C26 S3 C29 -8.4(2)
C34 C33 S4 C36 178.00(17)
C32 C33 S4 C36 -2.6(2)
